data_2220970
loop_
_publ_author_name
'Xia, Guohua'
'Sun, Zexi'

_publ_section_title
;
 Diaquabis(pyridine-2-carboxylato-\k^2^<i>N</i>,<i>O</i>)iron(II)
;
_journal_coeditor_code AT2725
_journal_issue 3
_journal_name_full 'Acta Crystallographica Section E'
_journal_page_first m315
_journal_page_last m316
_journal_paper_doi 10.1107/S1600536809005765
_journal_volume 65
_journal_year 2009
_chemical_formula_iupac '[Fe (C6 H4 N O2)2 (H2 O)2]'
_chemical_formula_moiety 'C12 H12 Fe N2 O6'
_chemical_formula_sum 'C12 H12 Fe N2 O6'
_chemical_formula_weight 336.09
_chemical_name_systematic
;
Diaquabis(pyridine-2-carboxylato-\k^2^<i>N</i>,<i>O</i>)iron(II)
;
_space_group_IT_number 14
_symmetry_cell_setting monoclinic
_symmetry_space_group_name_Hall '-P 2yn'
_symmetry_space_group_name_H-M 'P 1 21/n 1'
_atom_sites_solution_hydrogens geom
_atom_sites_solution_primary direct
_atom_sites_solution_secondary difmap
_audit_creation_method SHELXL-97
_cell_angle_alpha 90.00
_cell_angle_beta 105.568(2)
_cell_angle_gamma 90.00
_cell_formula_units_Z 4
_cell_length_a 11.6255(3)
_cell_length_b 9.0247(4)
_cell_length_c 14.9724(2)
_cell_measurement_reflns_used 2834
_cell_measurement_temperature 293(2)
_cell_measurement_theta_max 24.752
_cell_measurement_theta_min 2.357
_cell_volume 1513.22(8)
_computing_cell_refinement 'SAINT (Siemens, 1996)'
_computing_data_collection 'SMART (Siemens, 1996)'
_computing_data_reduction 'SAINT (Siemens, 1996)'
_computing_molecular_graphics 'SHELXTL (Sheldrick, 2008)'
_computing_publication_material 'SHELXTL (Sheldrick, 2008)'
_computing_structure_refinement 'SHELXL97 (Sheldrick, 2008)'
_computing_structure_solution 'SHELXS97 (Sheldrick, 2008)'
_diffrn_ambient_temperature 293(2)
_diffrn_measured_fraction_theta_full 0.972
_diffrn_measured_fraction_theta_max 0.972
_diffrn_measurement_device_type 'Bruker SMART APEX area-detector'
_diffrn_measurement_method '\f and \w'
_diffrn_radiation_monochromator graphite
_diffrn_radiation_source 'fine-focus sealed tube'
_diffrn_radiation_type MoK\a
_diffrn_radiation_wavelength 0.71073
_diffrn_reflns_av_R_equivalents 0.0430
_diffrn_reflns_av_sigmaI/netI 0.0652
_diffrn_reflns_limit_h_max 14
_diffrn_reflns_limit_h_min -14
_diffrn_reflns_limit_k_max 11
_diffrn_reflns_limit_k_min -11
_diffrn_reflns_limit_l_max 18
_diffrn_reflns_limit_l_min -19
_diffrn_reflns_number 10191
_diffrn_reflns_theta_full 27.25
_diffrn_reflns_theta_max 27.25
_diffrn_reflns_theta_min 1.98
_diffrn_standards_number 0
_exptl_absorpt_coefficient_mu 1.023
_exptl_absorpt_correction_T_max 0.9281
_exptl_absorpt_correction_T_min 0.7958
_exptl_absorpt_correction_type multi-scan
_exptl_absorpt_process_details '(SADABS; Sheldrick, 1996)'
_exptl_crystal_colour purple
_exptl_crystal_density_diffrn 1.475
_exptl_crystal_density_method 'not measured'
_exptl_crystal_description plane
_exptl_crystal_F_000 688
_exptl_crystal_size_max 0.23
_exptl_crystal_size_mid 0.19
_exptl_crystal_size_min 0.07
_refine_diff_density_max 0.722
_refine_diff_density_min -0.468
_refine_ls_extinction_coef 0.0048(16)
_refine_ls_extinction_expression Fc^*^=kFc[1+0.001xFc^2^\l^3^/sin(2\q)]^-1/4^
_refine_ls_extinction_method 'SHELXL97 (Sheldrick, 2008)'
_refine_ls_goodness_of_fit_ref 1.076
_refine_ls_hydrogen_treatment mixed
_refine_ls_matrix_type full
_refine_ls_number_parameters 201
_refine_ls_number_reflns 3283
_refine_ls_number_restraints 6
_refine_ls_restrained_S_all 1.076
_refine_ls_R_factor_all 0.0797
_refine_ls_R_factor_gt 0.0514
_refine_ls_shift/su_max 0.001
_refine_ls_shift/su_mean 0.000
_refine_ls_structure_factor_coef Fsqd
_refine_ls_weighting_details 'calc w=1/[\s^2^(Fo^2^)+(0.089P)^2^+0.0485P] where P=(Fo^2^+2Fc^2^)/3'
_refine_ls_weighting_scheme calc
_refine_ls_wR_factor_gt 0.1461
_refine_ls_wR_factor_ref 0.1664
_reflns_number_gt 2158
_reflns_number_total 3283
_reflns_threshold_expression I>2\s(I)
_cod_data_source_file at2725.cif
_cod_data_source_block I
_cod_original_sg_symbol_H-M 'P 21/n'
_cod_database_code 2220970
_cod_database_fobs_code 2220970

loop_
_symmetry_equiv_pos_as_xyz
'x, y, z'
'-x+1/2, y+1/2, -z+1/2'
'-x, -y, -z'
'x-1/2, -y-1/2, z-1/2'

loop_
_atom_site_type_symbol
_atom_site_label
_atom_site_fract_x
_atom_site_fract_y
_atom_site_fract_z
_atom_site_U_iso_or_equiv
_atom_site_adp_type
_atom_site_calc_flag
_atom_site_refinement_flags
_atom_site_occupancy
_atom_site_disorder_assembly
_atom_site_disorder_group
. . . . . . . . . . . .

loop_
_atom_type_symbol
_atom_type_description
_atom_type_scat_dispersion_real
_atom_type_scat_dispersion_imag
_atom_type_scat_source
C C 0.0033 0.0016 'International Tables Vol C Tables 4.2.6.8 and 6.1.1.4'
H H 0.0000 0.0000 'International Tables Vol C Tables 4.2.6.8 and 6.1.1.4'
N N 0.0061 0.0033 'International Tables Vol C Tables 4.2.6.8 and 6.1.1.4'
O O 0.0106 0.0060 'International Tables Vol C Tables 4.2.6.8 and 6.1.1.4'
Fe Fe 0.3463 0.8444 'International Tables Vol C Tables 4.2.6.8 and 6.1.1.4'

loop_
_cod_entry_issue_id
_cod_entry_issue_origin
_cod_entry_issue_severity
_cod_entry_issue_description
_cod_entry_issue_author
_cod_entry_issue_date
1 original retraction
;
    This file does not describe any real compound and was retracted by
    the authors. The previously deposited coordinates can be reviewed
    in older revisions of this file or in the COD Subversion
    repository, svn://www.crystallography.net/cod/retracted/.

    The precise reasons for the retraction and other circumstances are
    extensively discussed in the Acta Cryst. E editorial:

    Acta Cryst. E 68 (2012) e14--e15

    http://journals.iucr.org/e/issues/2012/07/00/me0451/index.html
    http://journals.iucr.org/e/issues/2012/07/00/me0451/me0451.pdf
    doi:10.1107/S1600536811037603
    (http://dx.doi.org/10.1107/S1600536811037603)
;
'Andrius Merkys' 2017-02-20
